data_7109282
loop_
_publ_author_name
'Andres Tasada'
'Francisca M. Alberti'
'Antonio Bauza'
'Miquel Barcelo-Oliver'
'Angel Garcia-Raso'
'Juan J. Fiol'
'Elies Molins'
'Amparo Caubet'
'Antonio Frontera'

_publ_section_title
;
 Metallomacrocycles as anion receptors: combining hydrogen bonding and ion
 pair based hosts formed from Ag(I) salts and flexible bis- and
 tris-pyrimidine ligands
;
_journal_name_full Chem.Commun.
_journal_page_first 4944
_journal_paper_doi 10.1039/c3cc40772a
_journal_volume 49
_journal_year 2013
_chemical_compound_source 'synthesis as described'
_chemical_formula_moiety 'C11 H14 Ag3 N9 O9'
_chemical_formula_sum 'C11 H14 Ag3 N9 O9'
_chemical_formula_weight 739.92
_chemical_name_systematic
;
?
;
_space_group_IT_number 14
_symmetry_cell_setting monoclinic
_symmetry_Int_Tables_number 14
_symmetry_space_group_name_Hall '-P 2ybc'
_symmetry_space_group_name_H-M 'P 1 21/c 1'
_atom_sites_solution_hydrogens geom
_atom_sites_solution_primary direct
_atom_sites_solution_secondary difmap
_audit_conform_dict_location ftp://ftp.iucr.org/pub/cif_core.dic
_audit_conform_dict_name cif_core.dic
_audit_conform_dict_version 2.2
_audit_creation_date 2005-04-29T01:08:22-00:00
_audit_creation_method 'WinGX routine CIF_UPDATE'
_cell_angle_alpha 90
_cell_angle_beta 94.91(4)
_cell_angle_gamma 90
_cell_formula_units_Z 4
_cell_length_a 8.368(3)
_cell_length_b 7.7000(10)
_cell_length_c 29.646(17)
_cell_measurement_reflns_used 25
_cell_measurement_temperature 294(2)
_cell_measurement_theta_max 17.1
_cell_measurement_theta_min 12.9
_cell_measurement_wavelength 0.71073
_cell_volume 1903.2(13)
_computing_cell_refinement 'CAD4 Express (Enraf Nonius, 1994)'
_computing_data_collection 'CAD4 Express (Enraf Nonius, 1994)'
_computing_data_reduction 'XCAD4 (Harms & Wocadlo, 1995)'
_computing_molecular_graphics 'Ortep-3 for Windows (Farrugia, 1997)'
_computing_publication_material 'WinGX publication routines (Farrugia, 1999)'
_computing_structure_refinement 'SHELXL-97 (Sheldrick, 1997)'
_computing_structure_solution 'SHELXS-97 (Sheldrick, 1997)'
_diffrn_ambient_temperature 294(2)
_diffrn_detector 'scintillation LiI'
_diffrn_detector_dtime 1.195
_diffrn_measured_fraction_theta_full 0.998
_diffrn_measured_fraction_theta_max 0.998
_diffrn_measurement_device '\k-geometry diffractometer'
_diffrn_measurement_device_type 'Enraf Nonius CAD4'
_diffrn_measurement_method 'non-profiled omega scans'
_diffrn_orient_matrix_type
;
x-axis points to radiation source
the matrix is specified in reciprocal space
;
_diffrn_orient_matrix_UB_11 -0.001362
_diffrn_orient_matrix_UB_12 -0.117032
_diffrn_orient_matrix_UB_13 0.014606
_diffrn_orient_matrix_UB_21 -0.034197
_diffrn_orient_matrix_UB_22 0.054297
_diffrn_orient_matrix_UB_23 0.028298
_diffrn_orient_matrix_UB_31 -0.114991
_diffrn_orient_matrix_UB_32 -0.014735
_diffrn_orient_matrix_UB_33 -0.011675
_diffrn_radiation_monochromator graphite
_diffrn_radiation_probe x-ray
_diffrn_radiation_type MoK\a
_diffrn_radiation_wavelength 0.71073
_diffrn_reflns_av_R_equivalents 0.0262
_diffrn_reflns_av_unetI/netI 0.0136
_diffrn_reflns_limit_h_max 10
_diffrn_reflns_limit_h_min -10
_diffrn_reflns_limit_k_max 9
_diffrn_reflns_limit_k_min 0
_diffrn_reflns_limit_l_max 37
_diffrn_reflns_limit_l_min 0
_diffrn_reflns_number 4227
_diffrn_reflns_theta_full 26.97
_diffrn_reflns_theta_max 26.97
_diffrn_reflns_theta_min 1.38
_diffrn_source 'Enraf Nonius FR590'
_diffrn_standards_decay_% 0
_diffrn_standards_interval_time 60
_diffrn_standards_number 3
_exptl_absorpt_coefficient_mu 3.128
_exptl_absorpt_correction_T_max 0.369
_exptl_absorpt_correction_T_min 0.168
_exptl_absorpt_correction_type refdelf
_exptl_absorpt_process_details
;
(See: Walker, N. & Stuart, D. (1983) Acta Cryst. A39, 158-166)
;
_exptl_crystal_colour colourless
_exptl_crystal_density_diffrn 2.582
_exptl_crystal_density_method 'not measured'
_exptl_crystal_description prism
_exptl_crystal_F_000 1424
_exptl_crystal_size_max 0.56
_exptl_crystal_size_mid 0.49
_exptl_crystal_size_min 0.35
_refine_diff_density_max 1.009
_refine_diff_density_min -1.529
_refine_diff_density_rms 0.223
_refine_ls_extinction_method none
_refine_ls_goodness_of_fit_ref 1.212
_refine_ls_hydrogen_treatment constr
_refine_ls_matrix_type full
_refine_ls_number_parameters 289
_refine_ls_number_reflns 4144
_refine_ls_number_restraints 0
_refine_ls_restrained_S_all 1.212
_refine_ls_R_factor_all 0.0568
_refine_ls_R_factor_gt 0.0524
_refine_ls_shift/su_max 0.001
_refine_ls_shift/su_mean 0
_refine_ls_structure_factor_coef Fsqd
_refine_ls_weighting_details 'calc w=1/[\s^2^(Fo^2^)+(0.0576P)^2^+16.9682P] where P=(Fo^2^+2Fc^2^)/3'
_refine_ls_weighting_scheme calc
_refine_ls_wR_factor_gt 0.1447
_refine_ls_wR_factor_ref 0.148
_reflns_number_gt 3852
_reflns_number_total 4144
_reflns_threshold_expression >2sigma(I)
_cod_data_source_file c3cc40772a.txt
_cod_data_source_block pm77
_cod_database_code 7109282
_diffrn_standards_decay_corr_max 1
_diffrn_standards_decay_corr_min 1

loop_
_symmetry_equiv_pos_as_xyz
'x, y, z'
'-x, y+1/2, -z+1/2'
'-x, -y, -z'
'x, -y-1/2, z-1/2'

loop_
_atom_site_label
_atom_site_type_symbol
_atom_site_fract_x
_atom_site_fract_y
_atom_site_fract_z
_atom_site_U_iso_or_equiv
_atom_site_adp_type
_atom_site_occupancy
_atom_site_symmetry_multiplicity
_atom_site_calc_flag
_atom_site_refinement_flags
Ag1 Ag 0.01287(8) 0.34329(10) 0.29378(2) 0.0479(2) Uani 1 1 d .
Ag2 Ag 0.47753(7) 0.26691(8) 0.483471(19) 0.03783(17) Uani 1 1 d .
Ag3 Ag -0.43464(8) -0.05361(10) 0.30758(2) 0.0495(2) Uani 1 1 d .
O1 O 0.2727(7) 0.4847(8) 0.5164(2) 0.0475(14) Uani 1 1 d .
O2 O 0.1399(8) 0.2458(7) 0.5094(2) 0.0482(14) Uani 1 1 d .
O3 O 0.0694(10) 0.4458(11) 0.5535(3) 0.075(2) Uani 1 1 d .
O4 O -0.0007(7) 0.1600(8) 0.2228(3) 0.0551(16) Uani 1 1 d .
O5 O 0.1836(9) 0.3512(10) 0.2208(3) 0.0630(18) Uani 1 1 d .
O6 O 0.1547(8) 0.1562(9) 0.1685(2) 0.0570(16) Uani 1 1 d .
O7 O -0.2899(8) 0.4135(8) 0.2454(2) 0.0530(15) Uani 1 1 d .
O8 O -0.4636(7) 0.2085(9) 0.2512(2) 0.0545(16) Uani 1 1 d .
O9 O -0.2507(7) 0.2174(8) 0.2968(2) 0.0469(14) Uani 1 1 d .
N1 N 0.2398(7) 0.3465(7) 0.3444(2) 0.0307(12) Uani 1 1 d .
N2 N 0.1541(7) 0.2382(8) 0.4114(2) 0.0323(12) Uani 1 1 d .
H2 H 0.175 0.2138 0.4396 0.039 Uiso 1 1 calc R
N3 N 0.4111(7) 0.3449(7) 0.4130(2) 0.0300(12) Uani 1 1 d .
N4 N 0.1601(7) 0.3934(8) 0.5268(2) 0.0342(13) Uani 1 1 d .
N5 N 0.1144(8) 0.2222(8) 0.2034(2) 0.0382(14) Uani 1 1 d .
N6 N -0.3340(8) 0.2800(8) 0.2644(2) 0.0362(13) Uani 1 1 d .
C2 C 0.2688(8) 0.3124(7) 0.3893(2) 0.0240(12) Uani 1 1 d .
C4 C 0.5235(8) 0.4245(9) 0.3910(3) 0.0349(15) Uani 1 1 d .
H4 H 0.6212 0.4507 0.4069 0.042 Uiso 1 1 calc R
C5 C 0.5011(9) 0.4687(10) 0.3466(3) 0.0369(16) Uani 1 1 d .
H5 H 0.5797 0.5267 0.3321 0.044 Uiso 1 1 calc R
C6 C 0.3569(9) 0.4237(10) 0.3241(2) 0.0359(15) Uani 1 1 d .
H6 H 0.3402 0.4481 0.2934 0.043 Uiso 1 1 calc R
C7 C -0.0044(8) 0.1967(9) 0.3902(2) 0.0302(14) Uani 1 1 d .
H7A H 0.0057 0.1212 0.3644 0.036 Uiso 1 1 calc R
H7B H -0.0577 0.3024 0.3794 0.036 Uiso 1 1 calc R
C8 C -0.1046(8) 0.1068(9) 0.4239(2) 0.0318(14) Uani 1 1 d .
H8A H -0.0427 0.0146 0.4394 0.038 Uiso 1 1 calc R
H8B H -0.1342 0.1895 0.4464 0.038 Uiso 1 1 calc R
N1' N -0.5670(7) -0.0879(8) 0.37371(19) 0.0294(11) Uani 1 1 d .
N2' N -0.3591(7) -0.0443(8) 0.4295(2) 0.0321(12) Uani 1 1 d .
H2' H -0.3257 -0.0493 0.4577 0.039 Uiso 1 1 calc R
N3' N -0.5851(7) -0.1851(7) 0.4495(2) 0.0304(12) Uani 1 1 d .
C2' C -0.5054(8) -0.1074(8) 0.4168(2) 0.0272(13) Uani 1 1 d .
C4' C -0.7339(9) -0.2406(9) 0.4379(3) 0.0342(15) Uani 1 1 d .
H4' H -0.7908 -0.2938 0.4597 0.041 Uiso 1 1 calc R
C5' C -0.8064(9) -0.2218(10) 0.3945(3) 0.0371(16) Uani 1 1 d .
H5' H -0.9107 -0.2598 0.3869 0.044 Uiso 1 1 calc R
C6' C -0.7179(9) -0.1450(10) 0.3635(2) 0.0335(14) Uani 1 1 d .
H6' H -0.7638 -0.1314 0.334 0.04 Uiso 1 1 calc R
C7' C -0.2544(8) 0.0318(9) 0.3987(2) 0.0322(14) Uani 1 1 d .
H7'1 H -0.3112 0.1231 0.3814 0.039 Uiso 1 1 calc R
H7'2 H -0.2239 -0.0561 0.3776 0.039 Uiso 1 1 calc R

loop_
_atom_site_aniso_label
_atom_site_aniso_U_11
_atom_site_aniso_U_22
_atom_site_aniso_U_33
_atom_site_aniso_U_23
_atom_site_aniso_U_13
_atom_site_aniso_U_12
Ag1 0.0421(3) 0.0518(4) 0.0494(4) 0.0073(3) 0.0006(3) -0.0044(3)
Ag2 0.0391(3) 0.0349(3) 0.0390(3) 0.0075(2) 0.0003(2) -0.0086(2)
Ag3 0.0457(4) 0.0628(5) 0.0408(3) -0.0025(3) 0.0070(3) -0.0135(3)
O1 0.047(3) 0.037(3) 0.059(3) 0.001(3) 0.008(3) -0.018(3)
O2 0.070(4) 0.021(3) 0.052(3) 0.002(2) -0.005(3) -0.012(3)
O3 0.083(5) 0.063(5) 0.086(5) -0.012(4) 0.041(4) -0.012(4)
O4 0.046(3) 0.043(3) 0.080(4) -0.009(3) 0.025(3) -0.005(3)
O5 0.062(4) 0.056(4) 0.073(5) -0.018(4) 0.020(3) -0.016(3)
O6 0.057(4) 0.054(4) 0.061(4) -0.006(3) 0.014(3) 0.016(3)
O7 0.071(4) 0.036(3) 0.053(4) 0.007(3) 0.006(3) 0.001(3)
O8 0.040(3) 0.059(4) 0.063(4) -0.016(3) -0.002(3) -0.006(3)
O9 0.050(3) 0.046(3) 0.044(3) 0.012(3) 0.001(2) 0.009(3)
N1 0.033(3) 0.021(3) 0.038(3) 0.002(2) 0.006(2) -0.005(2)
N2 0.032(3) 0.031(3) 0.035(3) 0.003(2) 0.005(2) -0.011(2)
N3 0.033(3) 0.017(3) 0.040(3) -0.001(2) 0.002(2) -0.008(2)
N4 0.040(3) 0.027(3) 0.035(3) 0.004(2) 0.002(2) -0.005(2)
N5 0.035(3) 0.028(3) 0.052(4) 0.003(3) 0.008(3) 0.008(3)
N6 0.040(3) 0.023(3) 0.046(3) -0.004(3) 0.004(3) 0.003(2)
C2 0.031(3) 0.008(2) 0.034(3) 0.000(2) 0.006(2) -0.001(2)
C4 0.030(3) 0.023(3) 0.052(4) -0.005(3) 0.007(3) -0.008(3)
C5 0.039(4) 0.027(3) 0.047(4) 0.001(3) 0.014(3) -0.008(3)
C6 0.045(4) 0.036(4) 0.027(3) 0.004(3) 0.011(3) -0.005(3)
C7 0.029(3) 0.025(3) 0.037(3) 0.007(3) 0.003(3) -0.006(3)
C8 0.034(3) 0.026(3) 0.035(3) 0.002(3) 0.004(3) -0.009(3)
N1' 0.030(3) 0.025(3) 0.032(3) 0.001(2) -0.001(2) -0.002(2)
N2' 0.032(3) 0.028(3) 0.036(3) 0.003(2) -0.001(2) -0.010(2)
N3' 0.032(3) 0.020(3) 0.039(3) 0.001(2) 0.004(2) -0.006(2)
C2' 0.030(3) 0.011(3) 0.041(3) -0.001(2) 0.006(3) 0.000(2)
C4' 0.035(4) 0.025(3) 0.043(4) 0.003(3) 0.005(3) -0.007(3)
C5' 0.029(3) 0.031(4) 0.051(4) 0.000(3) 0.003(3) -0.007(3)
C6' 0.036(3) 0.033(4) 0.031(3) -0.004(3) 0.000(3) -0.003(3)
C7' 0.032(3) 0.021(3) 0.043(4) 0.003(3) 0.007(3) -0.006(3)

loop_
_atom_type_symbol
_atom_type_description
_atom_type_scat_dispersion_real
_atom_type_scat_dispersion_imag
_atom_type_scat_source
C C 0.0033 0.0016 'International Tables Vol C Tables 4.2.6.8 and 6.1.1.4'
H H 0 0 'International Tables Vol C Tables 4.2.6.8 and 6.1.1.4'
Ag Ag -0.8971 1.1015 'International Tables Vol C Tables 4.2.6.8 and 6.1.1.4'
N N 0.0061 0.0033 'International Tables Vol C Tables 4.2.6.8 and 6.1.1.4'
O O 0.0106 0.006 'International Tables Vol C Tables 4.2.6.8 and 6.1.1.4'

loop_
_geom_angle_atom_site_label_1
_geom_angle_atom_site_label_2
_geom_angle_atom_site_label_3
_geom_angle
_geom_angle_site_symmetry_1
_geom_angle_site_symmetry_3
N1 Ag1 O9 132.8(2) . .
N1 Ag1 O4 97.7(2) . 2
O9 Ag1 O4 112.2(2) . 2
N1 Ag1 O4 121.4(2) . .
O9 Ag1 O4 80.3(2) . .
O4 Ag1 O4 112.62(12) 2 .
N3 Ag2 N3' 170.4(2) . 3_556
N1' Ag3 O5 137.3(2) . 2_545
N5 O4 Ag1 107.7(5) . 2_545
N5 O4 Ag1 100.7(5) . .
Ag1 O4 Ag1 135.2(3) 2_545 .
N5 O5 Ag3 118.9(5) . 2
N6 O9 Ag1 105.7(5) . .
C6 N1 C2 116.8(6) . .
C6 N1 Ag1 107.9(5) . .
C2 N1 Ag1 134.4(4) . .
C2 N2 C7 123.3(6) . .
C4 N3 C2 117.2(6) . .
C4 N3 Ag2 117.1(5) . .
C2 N3 Ag2 125.6(4) . .
O3 N4 O1 120.5(7) . .
O3 N4 O2 120.1(7) . .
O1 N4 O2 119.4(7) . .
O6 N5 O5 122.0(7) . .
O6 N5 O4 120.3(7) . .
O5 N5 O4 117.7(7) . .
O9 N6 O7 120.3(7) . .
O9 N6 O8 119.3(7) . .
O7 N6 O8 120.4(7) . .
N2 C2 N3 117.5(6) . .
N2 C2 N1 119.2(6) . .
N3 C2 N1 123.3(6) . .
N3 C4 C5 122.8(7) . .
C4 C5 C6 116.8(6) . .
N1 C6 C5 122.9(7) . .
N2 C7 C8 110.4(6) . .
C7' C8 C7 109.0(6) . .
C2' N1' C6' 117.0(6) . .
C2' N1' Ag3 129.5(4) . .
C6' N1' Ag3 110.4(4) . .
C2' N2' C7' 123.9(6) . .
C4' N3' C2' 117.4(6) . .
C4' N3' Ag2 116.2(5) . 3_556
C2' N3' Ag2 125.5(5) . 3_556
N2' C2' N1' 119.6(6) . .
N2' C2' N3' 116.8(6) . .
N1' C2' N3' 123.7(6) . .
N3' C4' C5' 122.2(7) . .
C6' C5' C4' 116.9(7) . .
N1' C6' C5' 122.8(7) . .
N2' C7' C8 111.2(6) . .

loop_
_geom_bond_atom_site_label_1
_geom_bond_atom_site_label_2
_geom_bond_distance
_geom_bond_site_symmetry_2
Ag1 N1 2.317(6) .
Ag1 O9 2.418(6) .
Ag1 O4 2.488(6) 2
Ag1 O4 2.528(7) .
Ag2 N3 2.200(6) .
Ag2 N3' 2.202(6) 3_556
Ag3 N1' 2.348(6) .
Ag3 O5 2.441(7) 2_545
O1 N4 1.236(8) .
O2 N4 1.254(8) .
O3 N4 1.212(9) .
O4 N5 1.257(9) .
O4 Ag1 2.488(6) 2_545
O5 N5 1.239(9) .
O5 Ag3 2.441(7) 2
O6 N5 1.226(9) .
O7 N6 1.245(9) .
O8 N6 1.249(9) .
O9 N6 1.236(8) .
N1 C6 1.332(9) .
N1 C2 1.359(9) .
N2 C2 1.336(8) .
N2 C7 1.453(9) .
N3 C4 1.337(9) .
N3 C2 1.353(9) .
C4 C5 1.358(11) .
C5 C6 1.372(11) .
C7 C8 1.525(9) .
C8 C7' 1.518(9) .
N1' C2' 1.345(9) .
N1' C6' 1.347(9) .
N2' C2' 1.341(8) .
N2' C7' 1.444(9) .
N3' C4' 1.334(9) .
N3' C2' 1.361(9) .
N3' Ag2 2.202(6) 3_556
C4' C5' 1.381(11) .
C5' C6' 1.365(10) .
